data_2217005
loop_
_publ_author_name
'Chun-Niu Zhang'
'Yun-Fa Zheng'

_publ_section_title
;
 1,2-Bis(2-chlorobenzylidene)hydrazine
;
_journal_coeditor_code CV2367
_journal_issue 1
_journal_name_full 'Acta Crystallographica Section E'
_journal_page_first o36
_journal_page_last o36
_journal_paper_doi 10.1107/S1600536807062150
_journal_volume 64
_journal_year 2008
_chemical_formula_iupac 'C14 H10 Cl2 N2'
_chemical_formula_moiety 'C14 H10 Cl2 N2'
_chemical_formula_sum 'C14 H10 Cl2 N2'
_chemical_formula_weight 277.14
_chemical_name_systematic
;
1,2-Bis(2-chlorobenzylidene)hydrazine
;
_space_group_IT_number 14
_symmetry_cell_setting monoclinic
_symmetry_space_group_name_Hall '-P 2ybc'
_symmetry_space_group_name_H-M 'P 1 21/c 1'
_atom_sites_solution_hydrogens geom
_atom_sites_solution_primary direct
_atom_sites_solution_secondary difmap
_audit_creation_method SHELXL-97
_cell_angle_alpha 90.00
_cell_angle_beta 93.931(6)
_cell_angle_gamma 90.00
_cell_formula_units_Z 2
_cell_length_a 3.9449(17)
_cell_length_b 13.548(6)
_cell_length_c 11.993(5)
_cell_measurement_reflns_used 1119
_cell_measurement_temperature 298(2)
_cell_measurement_theta_max 25.19
_cell_measurement_theta_min 2.27
_cell_volume 639.5(5)
_computing_cell_refinement 'SAINT   (Bruker, 2004)'
_computing_data_collection 'SMART (Bruker, 2004)'
_computing_data_reduction 'SAINT  (Bruker, 2004)'
_computing_molecular_graphics 'ORTEPIII (Burnett & Johnson, 1996)'
_computing_publication_material 'SHELXL97 (Sheldrick, 1997)'
_computing_structure_refinement 'SHELXL97 (Sheldrick, 1997)'
_computing_structure_solution 'SHELXS97 (Sheldrick, 1997)'
_diffrn_ambient_temperature 298(2)
_diffrn_measured_fraction_theta_full 0.970
_diffrn_measured_fraction_theta_max 0.970
_diffrn_measurement_device_type 'Bruker APEXII area-detector diffractometer'
_diffrn_measurement_method '\f and \w scan'
_diffrn_radiation_monochromator graphite
_diffrn_radiation_source 'fine-focus sealed tube'
_diffrn_radiation_type MoK\a
_diffrn_radiation_wavelength 0.71073
_diffrn_reflns_av_R_equivalents 0.0370
_diffrn_reflns_av_sigmaI/netI 0.0389
_diffrn_reflns_limit_h_max 4
_diffrn_reflns_limit_h_min -4
_diffrn_reflns_limit_k_max 16
_diffrn_reflns_limit_k_min -16
_diffrn_reflns_limit_l_max 14
_diffrn_reflns_limit_l_min -13
_diffrn_reflns_number 3767
_diffrn_reflns_theta_full 25.19
_diffrn_reflns_theta_max 25.19
_diffrn_reflns_theta_min 2.27
_diffrn_standards_interval_count 0
_diffrn_standards_number 0
_exptl_absorpt_coefficient_mu 0.489
_exptl_absorpt_correction_T_max 0.9215
_exptl_absorpt_correction_T_min 0.8713
_exptl_absorpt_correction_type multi-scan
_exptl_absorpt_process_details '(SADABS; Sheldrick, 2004)'
_exptl_crystal_colour colourless
_exptl_crystal_density_diffrn 1.439
_exptl_crystal_density_method 'not measured'
_exptl_crystal_description block
_exptl_crystal_F_000 284
_exptl_crystal_size_max 0.29
_exptl_crystal_size_mid 0.25
_exptl_crystal_size_min 0.17
_refine_diff_density_max 0.133
_refine_diff_density_min -0.136
_refine_ls_extinction_method none
_refine_ls_goodness_of_fit_ref 0.970
_refine_ls_hydrogen_treatment constr
_refine_ls_matrix_type full
_refine_ls_number_parameters 82
_refine_ls_number_reflns 1119
_refine_ls_number_restraints 0
_refine_ls_restrained_S_all 0.970
_refine_ls_R_factor_all 0.0455
_refine_ls_R_factor_gt 0.0280
_refine_ls_shift/su_max 0.001
_refine_ls_shift/su_mean 0.000
_refine_ls_structure_factor_coef Fsqd
_refine_ls_weighting_details 'calc w=1/[\s^2^(Fo^2^)+(0.03P)^2^] where P=(Fo^2^+2Fc^2^)/3'
_refine_ls_weighting_scheme calc
_refine_ls_wR_factor_gt 0.0625
_refine_ls_wR_factor_ref 0.0658
_reflns_number_gt 738
_reflns_number_total 1119
_reflns_threshold_expression I>2\s(I)
_cod_data_source_file cv2367.cif
_cod_data_source_block I
_cod_original_sg_symbol_H-M 'P 21/c'
_cod_database_code 2217005
_cod_database_fobs_code 2217005

loop_
_symmetry_equiv_pos_as_xyz
'x, y, z'
'-x, y+1/2, -z+1/2'
'-x, -y, -z'
'x, -y-1/2, z-1/2'

loop_
_atom_site_type_symbol
_atom_site_label
_atom_site_fract_x
_atom_site_fract_y
_atom_site_fract_z
_atom_site_U_iso_or_equiv
_atom_site_adp_type
_atom_site_calc_flag
_atom_site_refinement_flags
_atom_site_occupancy
Cl Cl1 0.47589(13) 0.61367(3) 0.83542(4) 0.0708(2) Uani d . 1
C C1 0.0082(4) 0.75417(13) 0.57454(14) 0.0566(5) Uani d . 1
H H1 -0.0887 0.7395 0.5036 0.068 Uiso calc R 1
C C7 0.1598(4) 0.57711(12) 0.59883(13) 0.0500(4) Uani d . 1
H H7 0.3006 0.5310 0.6361 0.060 Uiso calc R 1
C C6 0.1555(4) 0.67868(12) 0.64024(13) 0.0458(4) Uani d . 1
C C4 0.2921(4) 0.80006(13) 0.78504(14) 0.0595(5) Uani d . 1
H H4 0.3884 0.8156 0.8558 0.071 Uiso calc R 1
C C5 0.2958(4) 0.70373(12) 0.74636(13) 0.0499(4) Uani d . 1
C C3 0.1449(5) 0.87235(13) 0.71780(17) 0.0653(5) Uani d . 1
H H3 0.1408 0.9370 0.7436 0.078 Uiso calc R 1
C C2 0.0033(5) 0.85042(13) 0.61264(16) 0.0644(5) Uani d . 1
H H2 -0.0950 0.9000 0.5676 0.077 Uiso calc R 1
N N1 -0.0248(4) 0.55045(9) 0.51295(11) 0.0567(4) Uani d . 1

loop_
_atom_site_aniso_label
_atom_site_aniso_U_11
_atom_site_aniso_U_22
_atom_site_aniso_U_33
_atom_site_aniso_U_12
_atom_site_aniso_U_13
_atom_site_aniso_U_23
Cl1 0.0842(4) 0.0692(3) 0.0563(3) 0.0015(3) -0.0145(2) -0.0021(2)
C1 0.0631(12) 0.0559(11) 0.0499(11) -0.0027(9) -0.0024(9) -0.0033(8)
C7 0.0549(12) 0.0494(10) 0.0449(10) -0.0040(8) -0.0021(8) -0.0021(8)
C6 0.0446(11) 0.0467(10) 0.0464(9) -0.0065(8) 0.0050(8) -0.0043(8)
C4 0.0617(13) 0.0614(12) 0.0552(11) -0.0110(10) 0.0037(9) -0.0167(9)
C5 0.0483(11) 0.0529(10) 0.0482(10) -0.0053(8) 0.0015(8) -0.0020(8)
C3 0.0707(14) 0.0491(11) 0.0767(13) -0.0049(10) 0.0103(11) -0.0142(10)
C2 0.0714(15) 0.0538(12) 0.0681(12) 0.0018(9) 0.0058(10) 0.0023(10)
N1 0.0687(10) 0.0462(8) 0.0539(9) -0.0061(8) -0.0050(8) -0.0069(7)

loop_
_atom_type_symbol
_atom_type_description
_atom_type_scat_dispersion_real
_atom_type_scat_dispersion_imag
_atom_type_scat_source
C C 0.0033 0.0016 'International Tables Vol C Tables 4.2.6.8 and 6.1.1.4'
H H 0.0000 0.0000 'International Tables Vol C Tables 4.2.6.8 and 6.1.1.4'
N N 0.0061 0.0033 'International Tables Vol C Tables 4.2.6.8 and 6.1.1.4'
Cl Cl 0.1484 0.1585 'International Tables Vol C Tables 4.2.6.8 and 6.1.1.4'

loop_
_geom_angle_atom_site_label_1
_geom_angle_atom_site_label_2
_geom_angle_atom_site_label_3
_geom_angle_site_symmetry_3
_geom_angle
C2 C1 C6 . 121.35(16)
C2 C1 H1 . 119.3
C6 C1 H1 . 119.3
N1 C7 C6 . 121.49(15)
N1 C7 H7 . 119.3
C6 C7 H7 . 119.3
C1 C6 C5 . 117.48(15)
C1 C6 C7 . 120.82(14)
C5 C6 C7 . 121.70(15)
C3 C4 C5 . 119.29(16)
C3 C4 H4 . 120.4
C5 C4 H4 . 120.4
C4 C5 C6 . 121.48(15)
C4 C5 Cl1 . 117.90(13)
C6 C5 Cl1 . 120.60(13)
C4 C3 C2 . 120.89(17)
C4 C3 H3 . 119.6
C2 C3 H3 . 119.6
C3 C2 C1 . 119.50(17)
C3 C2 H2 . 120.3
C1 C2 H2 . 120.3
C7 N1 N1 3_566 111.78(16)

loop_
_geom_bond_atom_site_label_1
_geom_bond_atom_site_label_2
_geom_bond_site_symmetry_2
_geom_bond_distance
Cl1 C5 . 1.7406(16)
C1 C2 . 1.382(2)
C1 C6 . 1.393(2)
C1 H1 . 0.9300
C7 N1 . 1.272(2)
C7 C6 . 1.463(2)
C7 H7 . 0.9300
C6 C5 . 1.394(2)
C4 C3 . 1.372(2)
C4 C5 . 1.385(2)
C4 H4 . 0.9300
C3 C2 . 1.376(3)
C3 H3 . 0.9300
C2 H2 . 0.9300
N1 N1 3_566 1.418(2)

loop_
_geom_hbond_atom_site_label_D
_geom_hbond_atom_site_label_H
_geom_hbond_atom_site_label_A
_geom_hbond_distance_DH
_geom_hbond_distance_HA
_geom_hbond_distance_DA
_geom_hbond_angle_DHA
_geom_hbond_publ_flag
C7 H7 Cl1 0.93 2.69 3.060(2) 104.9 no
